data_4512114
loop_
_publ_author_name
'Dey, Dhananjay'
'Mohan, T. P.'
'Vishalakshi, B.'
'Chopra, Deepak'

_publ_section_title
;
 Computational Study of the Formation of Short Centrosymmetric
 N--H&#x00B7;&#x00B7;&#x00B7;S Supramolecular Synthon and Related Weak
 Interactions in Crystalline 1,2,4-Triazoles
;
_journal_issue 11
_journal_name_full 'Crystal Growth &amp; Design'
_journal_page_first 5881
_journal_paper_doi 10.1021/cg501103c
_journal_volume 14
_journal_year 2014
_chemical_formula_sum 'C21 H14 Cl F N4 O S'
_chemical_formula_weight 424.87
_chemical_name_systematic
; 
 ? 
;
_space_group_IT_number 2
_symmetry_space_group_name_Hall '-P 1'
_symmetry_space_group_name_H-M 'P -1'
_atom_sites_solution_hydrogens geom
_atom_sites_solution_primary direct
_atom_sites_solution_secondary difmap
_audit_creation_method SHELXL-97
_cell_angle_alpha 91.263(2)
_cell_angle_beta 91.897(2)
_cell_angle_gamma 108.972(2)
_cell_formula_units_Z 4
_cell_length_a 9.6141(6)
_cell_length_b 9.9322(7)
_cell_length_c 22.0885(15)
_cell_measurement_temperature 298(2)
_cell_volume 1992.3(2)
_computing_structure_refinement 'SHELXL-97 (Sheldrick, 1997)'
_computing_structure_solution 'SHELXS-97 (Sheldrick, 1990)'
_diffrn_ambient_temperature 298(2)
_diffrn_measured_fraction_theta_full 0.999
_diffrn_measured_fraction_theta_max 0.999
_diffrn_radiation_monochromator graphite
_diffrn_radiation_source 'fine-focus sealed tube'
_diffrn_radiation_type MoK\a
_diffrn_radiation_wavelength 0.71073
_diffrn_reflns_av_R_equivalents 0.0454
_diffrn_reflns_av_sigmaI/netI 0.0310
_diffrn_reflns_limit_h_max 13
_diffrn_reflns_limit_h_min -12
_diffrn_reflns_limit_k_max 13
_diffrn_reflns_limit_k_min -13
_diffrn_reflns_limit_l_max 30
_diffrn_reflns_limit_l_min -30
_diffrn_reflns_number 76106
_diffrn_reflns_theta_full 29.13
_diffrn_reflns_theta_max 29.13
_diffrn_reflns_theta_min 2.24
_exptl_absorpt_coefficient_mu 0.326
_exptl_absorpt_correction_T_max 0.9871
_exptl_absorpt_correction_T_min 0.9377
_exptl_crystal_density_diffrn 1.416
_exptl_crystal_density_method 'not measured'
_exptl_crystal_F_000 872
_exptl_crystal_size_max 0.20
_exptl_crystal_size_mid 0.06
_exptl_crystal_size_min 0.04
_refine_diff_density_max 0.477
_refine_diff_density_min -0.340
_refine_diff_density_rms 0.053
_refine_ls_extinction_method none
_refine_ls_goodness_of_fit_ref 1.023
_refine_ls_hydrogen_treatment mixed
_refine_ls_matrix_type full
_refine_ls_number_parameters 527
_refine_ls_number_reflns 10738
_refine_ls_number_restraints 3
_refine_ls_restrained_S_all 1.030
_refine_ls_R_factor_all 0.0951
_refine_ls_R_factor_gt 0.0587
_refine_ls_shift/su_max 0.000
_refine_ls_shift/su_mean 0.000
_refine_ls_structure_factor_coef Fsqd
_refine_ls_weighting_details 'calc w=1/[\s^2^(Fo^2^)+(0.0745P)^2^+0.9640P] where P=(Fo^2^+2Fc^2^)/3'
_refine_ls_weighting_scheme calc
_refine_ls_wR_factor_gt 0.1507
_refine_ls_wR_factor_ref 0.1743
_reflns_number_gt 6926
_reflns_number_total 10738
_reflns_threshold_expression >2sigma(I)
_cod_data_source_file cg501103c_si_002.cif
_cod_data_source_block shelxl
_cod_depositor_comments 'Adding full bibliography for 4512114--4512116.cif.'
_cod_database_code 4512114

loop_
_symmetry_equiv_pos_as_xyz
'x, y, z'
'-x, -y, -z'

loop_
_atom_site_label
_atom_site_type_symbol
_atom_site_fract_x
_atom_site_fract_y
_atom_site_fract_z
_atom_site_U_iso_or_equiv
_atom_site_adp_type
_atom_site_occupancy
_atom_site_symmetry_multiplicity
_atom_site_calc_flag
_atom_site_refinement_flags
_atom_site_disorder_assembly
_atom_site_disorder_group
C15A C 0.4928(4) 0.5019(3) 0.20328(11) 0.0460(8) Uani 0.888(9) 1 d PD A 1
H15A H 0.5376 0.5683 0.1749 0.055 Uiso 0.888(9) 1 calc PR A 1
C15B C 0.423(3) 0.4838(19) 0.2097(6) 0.0460(8) Uani 0.112(9) 1 d PD A 2
H15B H 0.3741 0.5409 0.1925 0.055 Uiso 0.112(9) 1 calc PR A 2
N6 N 0.8532(2) 0.38027(19) 0.03528(7) 0.0498(4) Uani 1 1 d . . .
H6 H 0.8229 0.4069 0.0020 0.060 Uiso 1 1 calc R . .
N8 N 0.9250(2) 0.38183(18) 0.19163(7) 0.0420(4) Uani 1 1 d . . .
C22 C 1.1104(2) 0.0657(2) 0.30060(9) 0.0438(5) Uani 1 1 d . . .
F2 F 1.17372(19) -0.15636(15) 0.16641(7) 0.0702(4) Uani 1 1 d . . .
C37 C 1.0200(2) 0.5424(2) 0.27606(8) 0.0411(4) Uani 1 1 d . . .
N7 N 0.90738(19) 0.36659(17) 0.12806(7) 0.0410(4) Uani 1 1 d . . .
N5 N 0.9083(2) 0.27017(19) 0.03760(7) 0.0520(5) Uani 1 1 d . . .
C36 C 0.9887(2) 0.5087(2) 0.21078(8) 0.0439(5) Uani 1 1 d . . .
H36 H 1.0160 0.5815 0.1833 0.053 Uiso 1 1 calc R . .
C33 C 1.0571(3) 0.1538(2) 0.17587(9) 0.0469(5) Uani 1 1 d . . .
H33 H 1.0574 0.2250 0.2040 0.056 Uiso 1 1 calc R . .
C38 C 0.9980(3) 0.4384(2) 0.31877(9) 0.0505(5) Uani 1 1 d . . .
H38 H 0.9581 0.3428 0.3067 0.061 Uiso 1 1 calc R . .
O2 O 1.17960(19) 0.0463(2) 0.24836(7) 0.0639(5) Uani 1 1 d . . .
C34 C 0.9399(2) 0.2617(2) 0.09500(8) 0.0438(5) Uani 1 1 d . . .
C35 C 0.8502(2) 0.4433(2) 0.08907(8) 0.0421(4) Uani 1 1 d . . .
C32 C 1.0004(3) 0.1542(2) 0.11755(9) 0.0462(5) Uani 1 1 d . . .
C40 C 1.0907(3) 0.6175(3) 0.39668(9) 0.0562(6) Uani 1 1 d . . .
C23 C 1.2039(3) 0.1220(3) 0.34950(11) 0.0617(6) Uani 1 1 d . . .
H23 H 1.3053 0.1531 0.3455 0.074 Uiso 1 1 calc R . .
C27 C 0.9610(3) 0.0235(3) 0.30544(11) 0.0566(6) Uani 1 1 d . . .
H27 H 0.8983 -0.0135 0.2718 0.068 Uiso 1 1 calc R . .
C29 C 1.1151(3) -0.0552(2) 0.15011(10) 0.0541(5) Uani 1 1 d . . .
C28 C 1.1131(3) 0.0476(2) 0.19245(9) 0.0490(5) Uani 1 1 d . . .
C41 C 1.1127(3) 0.7220(3) 0.35574(11) 0.0640(7) Uani 1 1 d . . .
H41 H 1.1502 0.8175 0.3683 0.077 Uiso 1 1 calc R . .
C42 C 1.0781(3) 0.6840(2) 0.29507(10) 0.0613(6) Uani 1 1 d . . .
H42 H 1.0942 0.7546 0.2667 0.074 Uiso 1 1 calc R . .
C39 C 1.0347(3) 0.4756(3) 0.37899(10) 0.0621(6) Uani 1 1 d . . .
H39 H 1.0218 0.4056 0.4075 0.074 Uiso 1 1 calc R . .
C30 C 1.0587(4) -0.0586(3) 0.09271(11) 0.0754(9) Uani 1 1 d . . .
H30 H 1.0597 -0.1297 0.0648 0.091 Uiso 1 1 calc R . .
C31 C 1.0002(4) 0.0452(3) 0.07675(10) 0.0727(8) Uani 1 1 d . . .
H31 H 0.9594 0.0427 0.0378 0.087 Uiso 1 1 calc R . .
C25 C 0.9972(4) 0.0903(4) 0.41056(13) 0.0828(9) Uani 1 1 d . . .
H25 H 0.9589 0.0985 0.4480 0.099 Uiso 1 1 calc R . .
C24 C 1.1448(4) 0.1316(4) 0.40478(13) 0.0853(9) Uani 1 1 d . . .
H24 H 1.2073 0.1669 0.4386 0.102 Uiso 1 1 calc R . .
C26 C 0.9051(3) 0.0367(3) 0.36135(13) 0.0713(7) Uani 1 1 d . . .
H26 H 0.8037 0.0088 0.3653 0.086 Uiso 1 1 calc R . .
S2 S 0.78800(7) 0.57903(6) 0.10435(2) 0.05421(17) Uani 1 1 d . . .
Cl2 Cl 1.14239(12) 0.66565(10) 0.47218(3) 0.1036(3) Uani 1 1 d . . .
N2 N 0.3295(2) 0.3639(2) 0.03122(8) 0.0593(5) Uani 1 1 d . A .
H2 H 0.2965 0.3880 -0.0020 0.071 Uiso 1 1 calc R . .
N3 N 0.3924(2) 0.35828(18) 0.12327(7) 0.0433(4) Uani 1 1 d . A .
N4 N 0.4113(2) 0.3802(2) 0.18661(7) 0.0529(5) Uani 1 1 d D . .
C13 C 0.4210(2) 0.2500(2) 0.09117(9) 0.0458(5) Uani 1 1 d . . .
C16 C 0.5173(3) 0.5394(2) 0.26889(9) 0.0506(5) Uani 1 1 d D . .
N1 N 0.3823(3) 0.2526(2) 0.03426(8) 0.0588(5) Uani 1 1 d . A .
F1 F 0.6744(2) -0.15189(18) 0.16520(8) 0.0820(5) Uani 1 1 d . A .
C11 C 0.4894(2) 0.1481(2) 0.11406(9) 0.0451(5) Uani 1 1 d . A .
C12 C 0.4874(3) 0.1086(2) 0.17374(10) 0.0519(5) Uani 1 1 d . . .
H12 H 0.4440 0.1502 0.2024 0.062 Uiso 1 1 calc R A .
C14 C 0.3331(2) 0.4327(2) 0.08431(9) 0.0464(5) Uani 1 1 d . . .
C1 C 0.5517(3) 0.0304(3) 0.29977(11) 0.0602(6) Uani 1 1 d . A .
C10 C 0.5557(3) 0.0853(3) 0.07155(10) 0.0579(6) Uani 1 1 d . . .
H10 H 0.5589 0.1125 0.0315 0.070 Uiso 1 1 calc R A .
C17 C 0.4150(3) 0.4877(3) 0.31131(11) 0.0662(7) Uani 1 1 d D A .
H17 H 0.3220 0.4261 0.2993 0.079 Uiso 1 1 calc R . .
O1 O 0.5429(3) -0.0494(2) 0.24693(8) 0.0820(6) Uani 1 1 d . . .
C7 C 0.5500(3) 0.0073(3) 0.19073(10) 0.0544(5) Uani 1 1 d . A .
C8 C 0.6132(3) -0.0534(3) 0.14775(11) 0.0570(6) Uani 1 1 d . . .
C6 C 0.4930(3) -0.0495(3) 0.34860(12) 0.0718(7) Uani 1 1 d . . .
H6A H 0.4469 -0.1473 0.3437 0.086 Uiso 1 1 calc R A .
C3 C 0.6284(3) 0.2389(4) 0.36225(14) 0.0796(8) Uani 1 1 d . A .
H3 H 0.6743 0.3368 0.3671 0.095 Uiso 1 1 calc R . .
C4 C 0.5698(4) 0.1601(5) 0.41176(13) 0.0908(11) Uani 1 1 d . . .
H4 H 0.5758 0.2049 0.4496 0.109 Uiso 1 1 calc R A .
C2 C 0.6196(3) 0.1740(3) 0.30588(12) 0.0668(7) Uani 1 1 d . . .
H2A H 0.6591 0.2269 0.2727 0.080 Uiso 1 1 calc R A .
C9 C 0.6165(3) -0.0168(3) 0.08860(12) 0.0670(7) Uani 1 1 d . A .
H9 H 0.6591 -0.0600 0.0602 0.080 Uiso 1 1 calc R . .
C18 C 0.4484(4) 0.5260(3) 0.37194(12) 0.0796(8) Uani 1 1 d . . .
H18 H 0.3781 0.4926 0.4008 0.095 Uiso 1 1 calc R A .
C19 C 0.5870(4) 0.6140(3) 0.38878(11) 0.0735(8) Uani 1 1 d . A .
C20 C 0.6904(4) 0.6663(3) 0.34727(13) 0.0845(9) Uani 1 1 d . . .
H20 H 0.7845 0.7247 0.3596 0.101 Uiso 1 1 calc R A .
C21 C 0.6547(3) 0.6320(3) 0.28682(12) 0.0737(8) Uani 1 1 d D A .
H21 H 0.7233 0.6713 0.2579 0.088 Uiso 1 1 calc R . .
C5 C 0.5033(4) 0.0166(5) 0.40460(14) 0.0903(11) Uani 1 1 d . A .
H5 H 0.4648 -0.0369 0.4378 0.108 Uiso 1 1 calc R . .
S1 S 0.27732(8) 0.57263(7) 0.09938(2) 0.05669(17) Uani 1 1 d . A .
Cl1 Cl 0.63179(18) 0.66264(14) 0.46446(4) 0.1557(6) Uani 1 1 d . . .

loop_
_atom_site_aniso_label
_atom_site_aniso_U_11
_atom_site_aniso_U_22
_atom_site_aniso_U_33
_atom_site_aniso_U_23
_atom_site_aniso_U_13
_atom_site_aniso_U_12
C15A 0.042(2) 0.0543(14) 0.0397(11) 0.0006(10) 0.0027(11) 0.0134(13)
C15B 0.042(2) 0.0543(14) 0.0397(11) 0.0006(10) 0.0027(11) 0.0134(13)
N6 0.0781(13) 0.0513(10) 0.0299(8) 0.0020(7) 0.0002(8) 0.0348(9)
N8 0.0606(11) 0.0439(9) 0.0257(7) 0.0004(6) 0.0039(7) 0.0227(8)
C22 0.0551(12) 0.0416(10) 0.0414(10) 0.0044(8) -0.0010(9) 0.0251(9)
F2 0.1050(12) 0.0547(8) 0.0675(9) 0.0115(7) 0.0084(8) 0.0477(8)
C37 0.0505(11) 0.0418(10) 0.0321(9) -0.0011(7) 0.0033(8) 0.0166(9)
N7 0.0591(10) 0.0408(8) 0.0269(7) 0.0015(6) 0.0038(7) 0.0213(8)
N5 0.0840(14) 0.0496(10) 0.0326(8) -0.0003(7) -0.0001(8) 0.0363(10)
C36 0.0593(13) 0.0414(10) 0.0329(9) 0.0034(8) 0.0044(8) 0.0187(9)
C33 0.0635(13) 0.0456(11) 0.0376(10) -0.0028(8) 0.0004(9) 0.0264(10)
C38 0.0676(14) 0.0414(11) 0.0388(10) -0.0006(8) 0.0035(9) 0.0126(10)
O2 0.0702(11) 0.0941(13) 0.0452(8) 0.0052(8) 0.0009(7) 0.0511(10)
C34 0.0653(13) 0.0399(10) 0.0311(9) -0.0014(7) 0.0008(8) 0.0241(10)
C35 0.0537(12) 0.0431(10) 0.0323(9) 0.0048(8) 0.0045(8) 0.0193(9)
C32 0.0705(14) 0.0401(10) 0.0329(9) -0.0002(8) 0.0019(9) 0.0251(10)
C40 0.0619(14) 0.0654(15) 0.0326(10) -0.0073(9) 0.0005(9) 0.0095(12)
C23 0.0563(14) 0.0644(15) 0.0622(15) -0.0074(12) -0.0103(11) 0.0185(12)
C27 0.0532(13) 0.0641(14) 0.0525(13) 0.0078(11) -0.0074(10) 0.0197(11)
C29 0.0769(16) 0.0433(11) 0.0512(12) 0.0089(9) 0.0092(11) 0.0311(11)
C28 0.0622(13) 0.0524(12) 0.0387(10) 0.0047(9) 0.0035(9) 0.0270(11)
C41 0.0881(19) 0.0460(12) 0.0481(12) -0.0109(10) -0.0024(12) 0.0097(12)
C42 0.0969(19) 0.0415(11) 0.0422(11) 0.0022(9) -0.0003(12) 0.0183(12)
C39 0.0837(18) 0.0584(14) 0.0369(11) 0.0093(10) 0.0045(11) 0.0127(13)
C30 0.138(3) 0.0595(15) 0.0461(13) -0.0075(11) -0.0019(14) 0.0577(17)
C31 0.134(3) 0.0670(16) 0.0368(11) -0.0074(10) -0.0071(13) 0.0611(17)
C25 0.108(3) 0.103(2) 0.0529(15) 0.0004(15) 0.0173(16) 0.055(2)
C24 0.098(2) 0.101(2) 0.0556(16) -0.0276(15) -0.0196(15) 0.0352(19)
C26 0.0616(16) 0.089(2) 0.0734(18) 0.0245(15) 0.0161(13) 0.0362(15)
S2 0.0788(4) 0.0598(3) 0.0388(3) 0.0007(2) 0.0035(2) 0.0429(3)
Cl2 0.1381(8) 0.1051(6) 0.0375(3) -0.0138(3) -0.0114(4) 0.0007(5)
N2 0.0943(15) 0.0679(12) 0.0328(8) -0.0039(8) -0.0071(9) 0.0511(12)
N3 0.0548(10) 0.0486(9) 0.0309(8) -0.0010(7) 0.0013(7) 0.0230(8)
N4 0.0794(13) 0.0532(11) 0.0310(8) -0.0035(7) -0.0043(8) 0.0292(10)
C13 0.0596(13) 0.0509(12) 0.0332(9) -0.0040(8) -0.0001(9) 0.0274(10)
C16 0.0646(14) 0.0490(12) 0.0394(10) -0.0059(9) -0.0054(10) 0.0211(11)
N1 0.0897(15) 0.0674(12) 0.0356(9) -0.0061(8) -0.0045(9) 0.0491(12)
F1 0.1087(13) 0.0768(10) 0.0849(11) 0.0009(8) -0.0043(9) 0.0646(10)
C11 0.0519(12) 0.0474(11) 0.0399(10) -0.0051(8) -0.0029(9) 0.0227(10)
C12 0.0640(14) 0.0601(13) 0.0418(11) 0.0006(9) 0.0054(10) 0.0339(11)
C14 0.0569(13) 0.0524(12) 0.0348(9) 0.0015(8) 0.0009(9) 0.0246(10)
C1 0.0647(15) 0.0798(18) 0.0483(12) 0.0120(12) -0.0006(11) 0.0399(14)
C10 0.0738(16) 0.0665(15) 0.0429(11) -0.0092(10) -0.0021(10) 0.0369(13)
C17 0.0587(15) 0.0754(17) 0.0533(14) -0.0028(12) -0.0033(11) 0.0073(13)
O1 0.1358(19) 0.0741(12) 0.0557(10) 0.0136(9) 0.0073(11) 0.0603(13)
C7 0.0672(15) 0.0544(13) 0.0484(12) 0.0033(10) -0.0012(10) 0.0292(11)
C8 0.0655(15) 0.0505(13) 0.0633(14) -0.0068(11) -0.0070(11) 0.0321(11)
C6 0.0624(16) 0.092(2) 0.0662(16) 0.0227(15) 0.0009(13) 0.0313(15)
C3 0.0605(16) 0.103(2) 0.0740(19) -0.0121(16) -0.0160(14) 0.0277(16)
C4 0.074(2) 0.152(4) 0.0485(15) -0.0142(18) -0.0101(14) 0.042(2)
C2 0.0625(16) 0.085(2) 0.0578(14) 0.0094(13) 0.0003(12) 0.0308(14)
C9 0.0836(18) 0.0752(17) 0.0563(14) -0.0160(12) -0.0006(13) 0.0468(15)
C18 0.088(2) 0.100(2) 0.0464(14) -0.0004(14) 0.0109(13) 0.0228(18)
C19 0.103(2) 0.0667(16) 0.0410(12) -0.0133(11) -0.0152(13) 0.0173(16)
C20 0.080(2) 0.084(2) 0.0658(17) -0.0030(15) -0.0219(15) -0.0024(16)
C21 0.0663(17) 0.086(2) 0.0570(15) 0.0047(13) 0.0007(12) 0.0096(15)
C5 0.071(2) 0.147(3) 0.0541(16) 0.0216(19) 0.0057(14) 0.036(2)
S1 0.0811(4) 0.0608(4) 0.0414(3) -0.0034(2) -0.0026(3) 0.0422(3)
Cl1 0.2241(15) 0.1536(10) 0.0513(5) -0.0331(5) -0.0360(6) 0.0157(10)

loop_
_atom_type_symbol
_atom_type_description
_atom_type_scat_dispersion_real
_atom_type_scat_dispersion_imag
_atom_type_scat_source
C C 0.0033 0.0016 'International Tables Vol C Tables 4.2.6.8 and 6.1.1.4'
H H 0.0000 0.0000 'International Tables Vol C Tables 4.2.6.8 and 6.1.1.4'
N N 0.0061 0.0033 'International Tables Vol C Tables 4.2.6.8 and 6.1.1.4'
O O 0.0106 0.0060 'International Tables Vol C Tables 4.2.6.8 and 6.1.1.4'
F F 0.0171 0.0103 'International Tables Vol C Tables 4.2.6.8 and 6.1.1.4'
Cl Cl 0.1484 0.1585 'International Tables Vol C Tables 4.2.6.8 and 6.1.1.4'
S S 0.1246 0.1234 'International Tables Vol C Tables 4.2.6.8 and 6.1.1.4'

loop_
_geom_angle_atom_site_label_1
_geom_angle_atom_site_label_2
_geom_angle_atom_site_label_3
_geom_angle
N4 C15A C16 119.1(3)
N4 C15A H15A 120.4
C16 C15A H15A 120.4
N4 C15B C16 124.1(16)
N4 C15B H15B 117.9
C16 C15B H15B 117.9
C35 N6 N5 114.34(16)
C35 N6 H6 122.8
N5 N6 H6 122.8
C36 N8 N7 113.77(16)
C23 C22 C27 121.2(2)
C23 C22 O2 114.6(2)
C27 C22 O2 124.0(2)
C42 C37 C38 118.87(18)
C42 C37 C36 118.35(18)
C38 C37 C36 122.75(18)
C35 N7 C34 108.79(15)
C35 N7 N8 127.97(15)
C34 N7 N8 123.16(15)
C34 N5 N6 104.59(16)
N8 C36 C37 120.65(18)
N8 C36 H36 119.7
C37 C36 H36 119.7
C32 C33 C28 120.06(19)
C32 C33 H33 120.0
C28 C33 H33 120.0
C39 C38 C37 120.4(2)
C39 C38 H38 119.8
C37 C38 H38 119.8
C28 O2 C22 119.91(17)
N5 C34 N7 109.78(17)
N5 C34 C32 122.36(17)
N7 C34 C32 127.86(17)
N6 C35 N7 102.48(16)
N6 C35 S2 128.09(15)
N7 C35 S2 129.41(14)
C33 C32 C31 118.5(2)
C33 C32 C34 124.66(18)
C31 C32 C34 116.80(18)
C41 C40 C39 121.4(2)
C41 C40 Cl2 118.65(18)
C39 C40 Cl2 119.86(19)
C22 C23 C24 118.7(3)
C22 C23 H23 120.7
C24 C23 H23 120.7
C22 C27 C26 118.7(2)
C22 C27 H27 120.6
C26 C27 H27 120.6
F2 C29 C30 119.2(2)
F2 C29 C28 118.9(2)
C30 C29 C28 121.9(2)
O2 C28 C29 117.51(19)
O2 C28 C33 122.86(19)
C29 C28 C33 119.39(19)
C40 C41 C42 118.9(2)
C40 C41 H41 120.6
C42 C41 H41 120.6
C37 C42 C41 121.0(2)
C37 C42 H42 119.5
C41 C42 H42 119.5
C38 C39 C40 119.5(2)
C38 C39 H39 120.3
C40 C39 H39 120.3
C29 C30 C31 118.6(2)
C29 C30 H30 120.7
C31 C30 H30 120.7
C30 C31 C32 121.5(2)
C30 C31 H31 119.3
C32 C31 H31 119.3
C24 C25 C26 119.8(3)
C24 C25 H25 120.1
C26 C25 H25 120.1
C25 C24 C23 121.0(3)
C25 C24 H24 119.5
C23 C24 H24 119.5
C25 C26 C27 120.5(3)
C25 C26 H26 119.7
C27 C26 H26 119.7
C14 N2 N1 114.38(17)
C14 N2 H2 122.8
N1 N2 H2 122.8
C14 N3 C13 109.14(16)
C14 N3 N4 126.05(16)
C13 N3 N4 124.65(16)
C15B N4 C15A 31.5(13)
C15B N4 N3 122.9(8)
C15A N4 N3 114.1(2)
N1 C13 N3 109.61(18)
N1 C13 C11 122.62(18)
N3 C13 C11 127.73(17)
C17 C16 C21 119.5(2)
C17 C16 C15A 124.4(2)
C21 C16 C15A 116.1(3)
C17 C16 C15B 100.9(10)
C21 C16 C15B 138.9(10)
C15A C16 C15B 24.8(9)
C13 N1 N2 104.65(17)
C12 C11 C10 119.3(2)
C12 C11 C13 124.05(19)
C10 C11 C13 116.57(19)
C7 C12 C11 120.0(2)
C7 C12 H12 120.0
C11 C12 H12 120.0
N2 C14 N3 102.23(17)
N2 C14 S1 128.79(16)
N3 C14 S1 128.97(15)
C2 C1 C6 121.3(3)
C2 C1 O1 124.7(2)
C6 C1 O1 113.9(3)
C9 C10 C11 120.4(2)
C9 C10 H10 119.8
C11 C10 H10 119.8
C16 C17 C18 120.6(2)
C16 C17 H17 119.7
C18 C17 H17 119.7
C7 O1 C1 122.7(2)
O1 C7 C8 115.3(2)
O1 C7 C12 125.1(2)
C8 C7 C12 119.3(2)
F1 C8 C9 119.5(2)
F1 C8 C7 118.5(2)
C9 C8 C7 122.0(2)
C5 C6 C1 119.4(3)
C5 C6 H6A 120.3
C1 C6 H6A 120.3
C2 C3 C4 120.7(3)
C2 C3 H3 119.6
C4 C3 H3 119.6
C5 C4 C3 119.6(3)
C5 C4 H4 120.2
C3 C4 H4 120.2
C1 C2 C3 118.6(3)
C1 C2 H2A 120.7
C3 C2 H2A 120.7
C8 C9 C10 118.9(2)
C8 C9 H9 120.5
C10 C9 H9 120.5
C19 C18 C17 118.8(3)
C19 C18 H18 120.6
C17 C18 H18 120.6
C20 C19 C18 121.5(2)
C20 C19 Cl1 118.8(2)
C18 C19 Cl1 119.6(2)
C19 C20 C21 119.4(3)
C19 C20 H20 120.3
C21 C20 H20 120.3
C20 C21 C16 120.2(3)
C20 C21 H21 119.9
C16 C21 H21 119.9
C4 C5 C6 120.3(3)
C4 C5 H5 119.8
C6 C5 H5 119.8

loop_
_geom_bond_atom_site_label_1
_geom_bond_atom_site_label_2
_geom_bond_distance
C15A N4 1.247(3)
C15A C16 1.480(3)
C15A H15A 0.9300
C15B N4 1.108(15)
C15B C16 1.547(15)
C15B H15B 0.9300
N6 C35 1.337(2)
N6 N5 1.363(2)
N6 H6 0.8600
N8 C36 1.265(3)
N8 N7 1.408(2)
C22 C23 1.367(3)
C22 C27 1.368(3)
C22 O2 1.391(3)
F2 C29 1.352(2)
C37 C42 1.383(3)
C37 C38 1.384(3)
C37 C36 1.472(3)
N7 C35 1.377(2)
N7 C34 1.382(2)
N5 C34 1.305(2)
C36 H36 0.9300
C33 C32 1.382(3)
C33 C28 1.382(3)
C33 H33 0.9300
C38 C39 1.376(3)
C38 H38 0.9300
O2 C28 1.374(2)
C34 C32 1.462(3)
C35 S2 1.675(2)
C32 C31 1.392(3)
C40 C41 1.361(3)
C40 C39 1.377(3)
C40 Cl2 1.736(2)
C23 C24 1.378(4)
C23 H23 0.9300
C27 C26 1.384(4)
C27 H27 0.9300
C29 C30 1.358(3)
C29 C28 1.374(3)
C41 C42 1.384(3)
C41 H41 0.9300
C42 H42 0.9300
C39 H39 0.9300
C30 C31 1.372(3)
C30 H30 0.9300
C31 H31 0.9300
C25 C24 1.355(5)
C25 C26 1.362(4)
C25 H25 0.9300
C24 H24 0.9300
C26 H26 0.9300
N2 C14 1.338(3)
N2 N1 1.361(3)
N2 H2 0.8600
N3 C14 1.372(3)
N3 C13 1.380(2)
N3 N4 1.408(2)
C13 N1 1.302(3)
C13 C11 1.465(3)
C16 C17 1.365(3)
C16 C21 1.381(4)
F1 C8 1.352(3)
C11 C12 1.382(3)
C11 C10 1.396(3)
C12 C7 1.382(3)
C12 H12 0.9300
C14 S1 1.675(2)
C1 C2 1.363(4)
C1 C6 1.378(4)
C1 O1 1.381(3)
C10 C9 1.378(3)
C10 H10 0.9300
C17 C18 1.382(3)
C17 H17 0.9300
O1 C7 1.369(3)
C7 C8 1.373(3)
C8 C9 1.362(4)
C6 C5 1.373(4)
C6 H6A 0.9300
C3 C2 1.377(4)
C3 C4 1.385(5)
C3 H3 0.9300
C4 C5 1.363(5)
C4 H4 0.9300
C2 H2A 0.9300
C9 H9 0.9300
C18 C19 1.368(4)
C18 H18 0.9300
C19 C20 1.358(4)
C19 Cl1 1.731(2)
C20 C21 1.375(4)
C20 H20 0.9300
C21 H21 0.9300
C5 H5 0.9300

loop_
_geom_torsion_atom_site_label_1
_geom_torsion_atom_site_label_2
_geom_torsion_atom_site_label_3
_geom_torsion_atom_site_label_4
_geom_torsion
C36 N8 N7 C35 -50.0(3)
C36 N8 N7 C34 133.7(2)
C35 N6 N5 C34 0.7(3)
N7 N8 C36 C37 -178.02(17)
C42 C37 C36 N8 -174.5(2)
C38 C37 C36 N8 7.6(3)
C42 C37 C38 C39 -0.6(4)
C36 C37 C38 C39 177.3(2)
C23 C22 O2 C28 -153.5(2)
C27 C22 O2 C28 31.2(3)
N6 N5 C34 N7 -1.0(3)
N6 N5 C34 C32 179.0(2)
C35 N7 C34 N5 0.9(3)
N8 N7 C34 N5 177.84(19)
C35 N7 C34 C32 -179.0(2)
N8 N7 C34 C32 -2.1(3)
N5 N6 C35 N7 -0.2(2)
N5 N6 C35 S2 -178.85(17)
C34 N7 C35 N6 -0.4(2)
N8 N7 C35 N6 -177.15(19)
C34 N7 C35 S2 178.21(17)
N8 N7 C35 S2 1.5(3)
C28 C33 C32 C31 0.6(4)
C28 C33 C32 C34 -179.3(2)
N5 C34 C32 C33 169.4(2)
N7 C34 C32 C33 -10.6(4)
N5 C34 C32 C31 -10.6(4)
N7 C34 C32 C31 169.4(2)
C27 C22 C23 C24 1.9(4)
O2 C22 C23 C24 -173.5(2)
C23 C22 C27 C26 -0.9(4)
O2 C22 C27 C26 174.1(2)
C22 O2 C28 C29 -136.3(2)
C22 O2 C28 C33 49.5(3)
F2 C29 C28 O2 3.9(3)
C30 C29 C28 O2 -176.8(3)
F2 C29 C28 C33 178.3(2)
C30 C29 C28 C33 -2.3(4)
C32 C33 C28 O2 175.6(2)
C32 C33 C28 C29 1.5(4)
C39 C40 C41 C42 -0.2(4)
Cl2 C40 C41 C42 177.0(2)
C38 C37 C42 C41 -0.6(4)
C36 C37 C42 C41 -178.7(2)
C40 C41 C42 C37 1.0(4)
C37 C38 C39 C40 1.4(4)
C41 C40 C39 C38 -1.0(4)
Cl2 C40 C39 C38 -178.2(2)
F2 C29 C30 C31 -179.7(3)
C28 C29 C30 C31 0.9(5)
C29 C30 C31 C32 1.3(5)
C33 C32 C31 C30 -2.1(4)
C34 C32 C31 C30 177.9(3)
C26 C25 C24 C23 0.8(5)
C22 C23 C24 C25 -1.9(5)
C24 C25 C26 C27 0.3(5)
C22 C27 C26 C25 -0.3(4)
C16 C15B N4 C15A -65(2)
C16 C15B N4 N3 -147.7(12)
C16 C15A N4 C15B 63.9(16)
C16 C15A N4 N3 178.1(2)
C14 N3 N4 C15B -25.9(18)
C13 N3 N4 C15B 159.4(17)
C14 N3 N4 C15A -60.5(3)
C13 N3 N4 C15A 124.8(3)
C14 N3 C13 N1 -0.2(3)
N4 N3 C13 N1 175.3(2)
C14 N3 C13 C11 177.5(2)
N4 N3 C13 C11 -7.0(4)
N4 C15A C16 C17 -32.9(4)
N4 C15A C16 C21 146.4(3)
N4 C15A C16 C15B -53.2(16)
N4 C15B C16 C17 -91(2)
N4 C15B C16 C21 99(2)
N4 C15B C16 C15A 72(2)
N3 C13 N1 N2 0.1(3)
C11 C13 N1 N2 -177.7(2)
C14 N2 N1 C13 0.0(3)
N1 C13 C11 C12 -157.4(2)
N3 C13 C11 C12 25.3(4)
N1 C13 C11 C10 20.5(3)
N3 C13 C11 C10 -156.9(2)
C10 C11 C12 C7 -0.3(4)
C13 C11 C12 C7 177.4(2)
N1 N2 C14 N3 -0.1(3)
N1 N2 C14 S1 -179.42(19)
C13 N3 C14 N2 0.2(2)
N4 N3 C14 N2 -175.3(2)
C13 N3 C14 S1 179.47(18)
N4 N3 C14 S1 4.0(3)
C12 C11 C10 C9 1.0(4)
C13 C11 C10 C9 -176.9(2)
C21 C16 C17 C18 -0.7(4)
C15A C16 C17 C18 178.6(3)
C15B C16 C17 C18 -172.9(7)
C2 C1 O1 C7 -25.4(4)
C6 C1 O1 C7 158.7(2)
C1 O1 C7 C8 148.2(3)
C1 O1 C7 C12 -38.1(4)
C11 C12 C7 O1 -173.7(2)
C11 C12 C7 C8 -0.2(4)
O1 C7 C8 F1 -6.1(4)
C12 C7 C8 F1 179.7(2)
O1 C7 C8 C9 174.2(3)
C12 C7 C8 C9 0.1(4)
C2 C1 C6 C5 -0.1(4)
O1 C1 C6 C5 176.0(2)
C2 C3 C4 C5 0.3(5)
C6 C1 C2 C3 -0.2(4)
O1 C1 C2 C3 -175.9(2)
C4 C3 C2 C1 0.1(4)
F1 C8 C9 C10 -179.0(2)
C7 C8 C9 C10 0.6(4)
C11 C10 C9 C8 -1.2(4)
C16 C17 C18 C19 -1.5(5)
C17 C18 C19 C20 1.3(5)
C17 C18 C19 Cl1 -179.6(2)
C18 C19 C20 C21 1.1(5)
Cl1 C19 C20 C21 -178.0(3)
C19 C20 C21 C16 -3.3(5)
C17 C16 C21 C20 3.2(4)
C15A C16 C21 C20 -176.2(3)
C15B C16 C21 C20 171.4(12)
C3 C4 C5 C6 -0.7(5)
C1 C6 C5 C4 0.6(5)
